data_7017697
loop_
_publ_author_name
'Taylor, Peter G.'
'Bassindale, Alan R.'
'El Aziz, Youssef'
'Pourny, Manuel'
'Stevenson, Richard'
'Hursthouse, Michael B.'
'Coles, Simon J.'

_publ_section_title
;
 Further studies of fluoride ion entrapment in octasilsesquioxane cages;
 X-ray crystal structure studies and factors that affect their formation.
;
_journal_issue 7
_journal_name_full 'Dalton transactions (Cambridge, England : 2003)'
_journal_page_first 2048
_journal_page_last 2059
_journal_paper_doi 10.1039/c1dt11340b
_journal_volume 41
_journal_year 2012
_chemical_formula_moiety 'C64 H68 Cl8 F N O12 Si8'
_chemical_formula_sum 'C64 H68 Cl8 F N O12 Si8'
_chemical_formula_weight 1570.51
_chemical_name_systematic
;
?
;
_space_group_IT_number 14
_symmetry_cell_setting monoclinic
_symmetry_space_group_name_Hall '-P 2ybc'
_symmetry_space_group_name_H-M 'P 1 21/c 1'
_atom_sites_solution_hydrogens geom
_atom_sites_solution_primary direct
_atom_sites_solution_secondary difmap
_audit_creation_method SHELXL-97
_cell_angle_alpha 90.00
_cell_angle_beta 103.431(2)
_cell_angle_gamma 90.00
_cell_formula_units_Z 4
_cell_length_a 27.2513(11)
_cell_length_b 21.4772(9)
_cell_length_c 12.7007(5)
_cell_measurement_reflns_used 11587
_cell_measurement_temperature 120(2)
_cell_measurement_theta_max 27.485
_cell_measurement_theta_min 2.910
_cell_volume 7230.2(5)
_computing_cell_refinement 'DENZO (Otwinowski & Minor, 1997) & COLLECT (Hooft, R.W.W., 1998)'
_computing_data_collection 'COLLECT (Hooft, R.W.W., 1998)'
_computing_data_reduction 'DENZO (Otwinowski & Minor, 1997) & COLLECT (Hooft, R.W.W., 1998)'
_computing_structure_refinement 'SHELXL-97 (Sheldrick, 1997)'
_computing_structure_solution 'SHELXS-97 (Sheldrick, 1990)'
_diffrn_ambient_temperature 120(2)
_diffrn_detector_area_resol_mean '4096x4096pixels / 62x62mm'
_diffrn_measured_fraction_theta_full 0.972
_diffrn_measured_fraction_theta_max 0.972
_diffrn_measurement_device_type 'Bruker-Nonius APEX II CCD camera on \k-goniostat'
_diffrn_measurement_method '\f & \w scans'
_diffrn_radiation_monochromator '10cm confocal mirrors'
_diffrn_radiation_source 'Bruker-Nonius FR591 rotating anode'
_diffrn_radiation_type MoK\a
_diffrn_radiation_wavelength 0.71073
_diffrn_reflns_av_R_equivalents 0.0938
_diffrn_reflns_av_sigmaI/netI 0.1316
_diffrn_reflns_limit_h_max 29
_diffrn_reflns_limit_h_min -32
_diffrn_reflns_limit_k_max 25
_diffrn_reflns_limit_k_min -25
_diffrn_reflns_limit_l_max 15
_diffrn_reflns_limit_l_min -13
_diffrn_reflns_number 39431
_diffrn_reflns_theta_full 25.03
_diffrn_reflns_theta_max 25.03
_diffrn_reflns_theta_min 2.95
_exptl_absorpt_coefficient_mu 0.506
_exptl_absorpt_correction_T_max 0.9800
_exptl_absorpt_correction_T_min 0.9418
_exptl_absorpt_correction_type multi-scan
_exptl_absorpt_process_details 'SADABS 2007/2 (Sheldrick, G.M., 2007)'
_exptl_crystal_colour colourless
_exptl_crystal_density_diffrn 1.443
_exptl_crystal_density_method 'not measured'
_exptl_crystal_description fragment
_exptl_crystal_F_000 3248
_exptl_crystal_size_max 0.12
_exptl_crystal_size_mid 0.08
_exptl_crystal_size_min 0.04
_refine_diff_density_max 0.879
_refine_diff_density_min -0.805
_refine_diff_density_rms 0.103
_refine_ls_extinction_method none
_refine_ls_goodness_of_fit_ref 1.073
_refine_ls_hydrogen_treatment constr
_refine_ls_matrix_type full
_refine_ls_number_parameters 1004
_refine_ls_number_reflns 12430
_refine_ls_number_restraints 877
_refine_ls_restrained_S_all 1.047
_refine_ls_R_factor_all 0.2399
_refine_ls_R_factor_gt 0.1427
_refine_ls_shift/su_max 0.001
_refine_ls_shift/su_mean 0.000
_refine_ls_structure_factor_coef Fsqd
_refine_ls_weighting_details 'calc w=1/[\s^2^(Fo^2^)+(0.0000P)^2^+100.9870P] where P=(Fo^2^+2Fc^2^)/3'
_refine_ls_weighting_scheme calc
_refine_ls_wR_factor_gt 0.2307
_refine_ls_wR_factor_ref 0.2777
_reflns_number_gt 6506
_reflns_number_total 12430
_reflns_threshold_expression >2\s(I)
_cod_data_source_file c1dt11340b.txt
_cod_data_source_block compound3
_cod_depositor_comments
;
The following automatic conversions were performed:

'_symmetry_cell_setting' value 'Monoclinic' changed to 'monoclinic'
according to /home/saulius/struct/CIF-dictionaries/cif_core.dic
dictionary named 'cif_core.dic' version 2.4.1 from 2010-06-29.

Automatic conversion script
Id: cif_fix_values 1715 2011-07-08 13:25:40Z adriana 
;
_cod_original_sg_symbol_H-M P21/c
_cod_database_code 7017697

loop_
_symmetry_equiv_pos_as_xyz
'x, y, z'
'-x, y+1/2, -z+1/2'
'-x, -y, -z'
'x, -y-1/2, z-1/2'

loop_
_atom_site_label
_atom_site_type_symbol
_atom_site_fract_x
_atom_site_fract_y
_atom_site_fract_z
_atom_site_U_iso_or_equiv
_atom_site_adp_type
_atom_site_occupancy
_atom_site_symmetry_multiplicity
_atom_site_calc_flag
_atom_site_refinement_flags
_atom_site_disorder_assembly
_atom_site_disorder_group
C11 C 0.0532(3) 0.4971(5) 0.3649(7) 0.031(2) Uani 1 1 d U . .
C12 C 0.0531(4) 0.5495(5) 0.4273(8) 0.045(3) Uani 1 1 d U . .
H12 H 0.0423 0.5881 0.3928 0.054 Uiso 1 1 calc R . .
C13 C 0.0684(4) 0.5474(6) 0.5396(9) 0.053(3) Uani 1 1 d U . .
H13 H 0.0670 0.5840 0.5808 0.063 Uiso 1 1 calc R . .
C14 C 0.0851(4) 0.4935(5) 0.5905(8) 0.042(2) Uani 1 1 d U . .
C15 C 0.0862(4) 0.4389(5) 0.5316(9) 0.052(3) Uani 1 1 d U . .
H15 H 0.0981 0.4010 0.5670 0.062 Uiso 1 1 calc R . .
C16 C 0.0694(4) 0.4415(5) 0.4198(9) 0.047(3) Uani 1 1 d U . .
H16 H 0.0689 0.4042 0.3791 0.056 Uiso 1 1 calc R . .
C21 C 0.1683(3) 0.5049(4) 0.0874(7) 0.034(2) Uani 1 1 d U . .
C22 C 0.1957(4) 0.5593(5) 0.0968(8) 0.039(3) Uani 1 1 d U . .
H22 H 0.1780 0.5969 0.0737 0.046 Uiso 1 1 calc R . .
C23 C 0.2471(4) 0.5629(5) 0.1377(9) 0.047(3) Uani 1 1 d U . .
H23 H 0.2643 0.6017 0.1432 0.057 Uiso 1 1 calc R . .
C24 C 0.2727(4) 0.5085(5) 0.1702(9) 0.052(3) Uani 1 1 d U . .
C25 C 0.2479(4) 0.4513(5) 0.1574(10) 0.052(3) Uani 1 1 d U . .
H25 H 0.2659 0.4135 0.1768 0.063 Uiso 1 1 calc R . .
C26 C 0.1970(4) 0.4514(5) 0.1162(9) 0.045(3) Uani 1 1 d U . .
H26 H 0.1800 0.4124 0.1065 0.054 Uiso 1 1 calc R . .
C31 C -0.0538(4) 0.3252(4) 0.1334(8) 0.034(2) Uani 1 1 d U . .
C32 C -0.0862(5) 0.2840(5) 0.0677(9) 0.061(4) Uani 1 1 d U . .
H32 H -0.0968 0.2930 -0.0074 0.073 Uiso 1 1 calc R . .
C33 C -0.1040(5) 0.2294(5) 0.1073(9) 0.064(4) Uani 1 1 d U . .
H33 H -0.1262 0.2020 0.0601 0.077 Uiso 1 1 calc R . .
C34 C -0.0887(5) 0.2171(4) 0.2142(9) 0.048(3) Uani 1 1 d U . .
C35 C -0.0569(5) 0.2557(5) 0.2837(10) 0.062(4) Uani 1 1 d U . .
H35 H -0.0471 0.2465 0.3588 0.075 Uiso 1 1 calc R . .
C36 C -0.0393(4) 0.3091(5) 0.2421(9) 0.047(3) Uani 1 1 d U . .
H36 H -0.0164 0.3355 0.2899 0.056 Uiso 1 1 calc R . .
C41 C 0.0590(3) 0.3325(4) -0.1441(7) 0.028(2) Uani 1 1 d U . .
C42 C 0.0857(4) 0.2876(4) -0.0768(8) 0.031(2) Uani 1 1 d U . .
H42 H 0.0917 0.2928 -0.0006 0.037 Uiso 1 1 calc R . .
C43 C 0.1040(4) 0.2354(5) -0.1174(8) 0.041(3) Uani 1 1 d U . .
H43 H 0.1215 0.2046 -0.0692 0.049 Uiso 1 1 calc R . .
C44 C 0.0971(4) 0.2274(4) -0.2273(8) 0.038(3) Uani 1 1 d U . .
C45 C 0.0713(5) 0.2706(6) -0.2955(9) 0.068(4) Uani 1 1 d U . .
H45 H 0.0661 0.2655 -0.3716 0.082 Uiso 1 1 calc R . .
C46 C 0.0524(4) 0.3228(5) -0.2534(9) 0.056(3) Uani 1 1 d U . .
H46 H 0.0342 0.3529 -0.3021 0.067 Uiso 1 1 calc R . .
O1 O 0.0825(2) 0.4997(3) 0.1651(4) 0.0288(13) Uani 1 1 d U . .
O2 O 0.0840(2) 0.4400(3) -0.0216(5) 0.0336(16) Uani 1 1 d U . .
O3 O 0.0820(2) 0.5663(3) -0.0162(5) 0.0317(16) Uani 1 1 d U . .
O4 O 0.0023(3) 0.3739(3) -0.0033(5) 0.0327(14) Uani 1 1 d U . .
O5 O 0.0010(2) 0.4344(3) 0.1826(5) 0.0324(16) Uani 1 1 d U . .
O6 O -0.0006(2) 0.5604(3) 0.1867(5) 0.0317(16) Uani 1 1 d U . .
F1 F 0.0000 0.5000 0.0000 0.0381(18) Uani 1 2 d S . .
Si1 Si 0.03263(10) 0.49779(12) 0.21489(19) 0.0301(6) Uani 1 1 d U . .
Si2 Si 0.09863(10) 0.50250(12) 0.04968(19) 0.0295(6) Uani 1 1 d U . .
Si3 Si -0.03121(11) 0.39674(11) 0.0797(2) 0.0310(7) Uani 1 1 d U . .
Si4 Si 0.03461(11) 0.40136(12) -0.0855(2) 0.0312(7) Uani 1 1 d U . .
Cl17 Cl 0.10552(12) 0.49147(17) 0.7313(2) 0.0646(9) Uani 1 1 d . . .
Cl27 Cl 0.33678(13) 0.51174(18) 0.2290(4) 0.0949(14) Uani 1 1 d . . .
Cl37 Cl -0.11291(13) 0.15052(13) 0.2644(2) 0.0620(9) Uani 1 1 d . . .
Cl47 Cl 0.12101(13) 0.16085(13) -0.2766(2) 0.0576(9) Uani 1 1 d . . .
C51 C 0.4552(5) -0.1275(6) 0.7116(9) 0.052(3) Uani 1 1 d U . .
C52 C 0.4203(5) -0.1114(6) 0.6189(11) 0.073(4) Uani 1 1 d U . .
H52 H 0.4030 -0.0729 0.6159 0.087 Uiso 1 1 calc R . .
C53 C 0.4099(6) -0.1506(7) 0.5297(12) 0.085(4) Uani 1 1 d U . .
H53 H 0.3858 -0.1384 0.4664 0.102 Uiso 1 1 calc R . .
C54 C 0.4340(6) -0.2062(6) 0.5318(12) 0.071(4) Uani 1 1 d U . .
C55 C 0.4681(6) -0.2248(6) 0.6256(12) 0.075(4) Uani 1 1 d U . .
H55 H 0.4849 -0.2637 0.6289 0.090 Uiso 1 1 calc R . .
C56 C 0.4771(5) -0.1852(5) 0.7138(11) 0.067(4) Uani 1 1 d U . .
H56 H 0.4995 -0.1986 0.7789 0.080 Uiso 1 1 calc R . .
C61 C 0.6349(5) -0.1129(5) 0.9607(11) 0.056(3) Uani 1 1 d U . .
C62 C 0.6332(5) -0.1500(6) 0.8706(11) 0.067(4) Uani 1 1 d U . .
H62 H 0.6028 -0.1532 0.8160 0.080 Uiso 1 1 calc R . .
C63 C 0.6757(6) -0.1825(8) 0.8599(14) 0.096(5) Uani 1 1 d U . .
H63 H 0.6747 -0.2079 0.7982 0.115 Uiso 1 1 calc R . .
C64 C 0.7187(6) -0.1776(8) 0.9381(17) 0.104(6) Uani 1 1 d U . .
C65 C 0.7220(6) -0.1422(8) 1.0249(17) 0.112(6) Uani 1 1 d U . .
H65 H 0.7527 -0.1396 1.0788 0.135 Uiso 1 1 calc R . .
C66 C 0.6802(5) -0.1093(7) 1.0353(14) 0.082(4) Uani 1 1 d U . .
H66 H 0.6827 -0.0830 1.0965 0.098 Uiso 1 1 calc R . .
C71 C 0.6226(5) 0.1283(6) 0.9496(12) 0.061(3) Uani 1 1 d U . .
C72 C 0.6640(5) 0.1421(6) 1.0341(14) 0.081(4) Uani 1 1 d U . .
H72 H 0.6668 0.1219 1.1018 0.098 Uiso 1 1 calc R . .
C73 C 0.7021(5) 0.1850(6) 1.0234(16) 0.089(5) Uani 1 1 d U . .
H73 H 0.7291 0.1953 1.0828 0.107 Uiso 1 1 calc R . .
C74 C 0.6980(6) 0.2108(7) 0.9229(18) 0.094(5) Uani 1 1 d U . .
C75 C 0.6582(6) 0.2000(6) 0.8392(15) 0.087(5) Uani 1 1 d U . .
H75 H 0.6558 0.2206 0.7720 0.105 Uiso 1 1 calc R . .
C76 C 0.6209(5) 0.1587(6) 0.8523(13) 0.071(4) Uani 1 1 d U . .
H76 H 0.5933 0.1510 0.7927 0.085 Uiso 1 1 calc R . .
C81 C 0.4408(5) 0.1177(5) 0.7056(11) 0.059(3) Uani 1 1 d U . .
C82 C 0.4702(6) 0.1371(9) 0.6445(13) 0.127(7) Uani 1 1 d U . .
H82 H 0.5046 0.1249 0.6628 0.152 Uiso 1 1 calc R . .
C83 C 0.4532(7) 0.1757(10) 0.5516(13) 0.128(7) Uani 1 1 d U . .
H83 H 0.4760 0.1892 0.5099 0.154 Uiso 1 1 calc R . .
C84 C 0.4050(7) 0.1922(7) 0.5246(12) 0.080(4) Uani 1 1 d U . .
C85 C 0.3744(8) 0.1731(8) 0.5873(17) 0.130(6) Uani 1 1 d U . .
H85 H 0.3399 0.1850 0.5697 0.155 Uiso 1 1 calc R . .
C86 C 0.3927(7) 0.1362(8) 0.6771(16) 0.123(6) Uani 1 1 d U . .
H86 H 0.3702 0.1235 0.7201 0.148 Uiso 1 1 calc R . .
O7 O 0.5319(3) -0.0898(3) 0.8829(6) 0.053(2) Uani 1 1 d U . .
O8 O 0.5940(2) 0.0059(3) 0.9628(6) 0.0508(19) Uani 1 1 d U . .
O9 O 0.5236(3) 0.0900(3) 0.8713(6) 0.051(2) Uani 1 1 d U . .
O10 O 0.4623(3) -0.0045(3) 0.7829(6) 0.0533(19) Uani 1 1 d U . .
O11 O 0.5718(3) -0.0814(3) 1.0961(6) 0.049(2) Uani 1 1 d U . .
O12 O 0.5635(3) 0.0915(3) 1.0886(6) 0.0464(19) Uani 1 1 d U . .
F2 F 0.5000 0.0000 1.0000 0.057(2) Uani 1 2 d S . .
Si5 Si 0.47239(13) -0.07448(15) 0.8302(3) 0.0522(9) Uani 1 1 d U . .
Si6 Si 0.57841(12) -0.06664(15) 0.9760(3) 0.0505(9) Uani 1 1 d U . .
Si7 Si 0.57219(12) 0.07530(14) 0.9702(3) 0.0498(9) Uani 1 1 d U . .
Si8 Si 0.46569(13) 0.06783(15) 0.8236(3) 0.0512(9) Uani 1 1 d U . .
Cl57 Cl 0.42427(18) -0.25238(18) 0.4173(3) 0.1030(15) Uani 1 1 d . . .
Cl67 Cl 0.7710(2) -0.2192(4) 0.9191(7) 0.215(4) Uani 1 1 d . . .
Cl77 Cl 0.74463(19) 0.2635(2) 0.9080(6) 0.165(3) Uani 1 1 d . . .
Cl87 Cl 0.3843(2) 0.2412(2) 0.4123(4) 0.1264(19) Uani 1 1 d . . .
C101 C 0.3299(8) 0.5334(12) 0.843(2) 0.089(8) Uani 0.472(8) 1 d PDU A 1
H10A H 0.3401 0.5749 0.8216 0.107 Uiso 0.472(8) 1 calc PR A 1
H10B H 0.3289 0.5355 0.9203 0.107 Uiso 0.472(8) 1 calc PR A 1
C102 C 0.3697(7) 0.4859(15) 0.830(2) 0.105(9) Uani 0.472(8) 1 d PDU A 1
H10C H 0.3685 0.4550 0.8873 0.126 Uiso 0.472(8) 1 calc PR A 1
H10D H 0.3539 0.4649 0.7613 0.126 Uiso 0.472(8) 1 calc PR A 1
C103 C 0.4219(8) 0.4867(17) 0.828(2) 0.107(10) Uani 0.472(8) 1 d PDU A 1
H10E H 0.4347 0.4435 0.8386 0.129 Uiso 0.472(8) 1 calc PR A 1
H10F H 0.4247 0.5003 0.7555 0.129 Uiso 0.472(8) 1 calc PR A 1
C104 C 0.4525(5) 0.5235(13) 0.903(2) 0.22(2) Uani 0.472(8) 1 d PDU A 1
H10G H 0.4612 0.5018 0.9728 0.328 Uiso 0.472(8) 1 calc PR A 1
H10H H 0.4350 0.5624 0.9111 0.328 Uiso 0.472(8) 1 calc PR A 1
H10I H 0.4834 0.5327 0.8790 0.328 Uiso 0.472(8) 1 calc PR A 1
C105 C 0.2593(12) 0.4527(11) 0.7899(19) 0.075(8) Uani 0.472(8) 1 d PDU A 1
H10J H 0.2774 0.4238 0.7512 0.090 Uiso 0.472(8) 1 calc PR A 1
H10K H 0.2228 0.4494 0.7561 0.090 Uiso 0.472(8) 1 calc PR A 1
C106 C 0.2684(10) 0.4325(12) 0.9081(18) 0.081(8) Uani 0.472(8) 1 d PDU A 1
H10L H 0.2492 0.4600 0.9466 0.097 Uiso 0.472(8) 1 calc PR A 1
H10M H 0.3047 0.4368 0.9431 0.097 Uiso 0.472(8) 1 calc PR A 1
C107 C 0.2515(11) 0.3626(14) 0.917(3) 0.094(9) Uani 0.472(8) 1 d PDU A 1
H10N H 0.2689 0.3349 0.8755 0.113 Uiso 0.472(8) 1 calc PR A 1
H10O H 0.2602 0.3490 0.9941 0.113 Uiso 0.472(8) 1 calc PR A 1
C108 C 0.1976(12) 0.3596(17) 0.875(3) 0.085(12) Uani 0.472(8) 1 d PDU A 1
H10P H 0.1811 0.3921 0.9088 0.128 Uiso 0.472(8) 1 calc PR A 1
H10Q H 0.1851 0.3187 0.8908 0.128 Uiso 0.472(8) 1 calc PR A 1
H10R H 0.1898 0.3661 0.7964 0.128 Uiso 0.472(8) 1 calc PR A 1
C109 C 0.2761(9) 0.5264(13) 0.6530(15) 0.076(7) Uani 0.472(8) 1 d PDU A 1
H10S H 0.2851 0.5700 0.6401 0.092 Uiso 0.472(8) 1 calc PR A 1
H10T H 0.3026 0.4992 0.6360 0.092 Uiso 0.472(8) 1 calc PR A 1
C110 C 0.2277(10) 0.5115(17) 0.5775(18) 0.083(8) Uani 0.472(8) 1 d PDU A 1
H11A H 0.1999 0.5359 0.5955 0.100 Uiso 0.472(8) 1 calc PR A 1
H11B H 0.2199 0.4667 0.5809 0.100 Uiso 0.472(8) 1 calc PR A 1
C111 C 0.2349(10) 0.5301(16) 0.4569(17) 0.076(8) Uani 0.472(8) 1 d PDU A 1
H11C H 0.2450 0.5744 0.4567 0.091 Uiso 0.472(8) 1 calc PR A 1
H11D H 0.2623 0.5045 0.4398 0.091 Uiso 0.472(8) 1 calc PR A 1
C112 C 0.1910(14) 0.521(2) 0.378(2) 0.106(14) Uani 0.472(8) 1 d PDU A 1
H11E H 0.1714 0.4871 0.4003 0.158 Uiso 0.472(8) 1 calc PR A 1
H11F H 0.1995 0.5097 0.3095 0.158 Uiso 0.472(8) 1 calc PR A 1
H11G H 0.1709 0.5592 0.3682 0.158 Uiso 0.472(8) 1 calc PR A 1
C113 C 0.2392(8) 0.5644(9) 0.809(2) 0.045(6) Uani 0.472(8) 1 d PDU A 1
H11H H 0.2050 0.5551 0.7644 0.054 Uiso 0.472(8) 1 calc PR A 1
H11I H 0.2388 0.5562 0.8852 0.054 Uiso 0.472(8) 1 calc PR A 1
C114 C 0.2494(8) 0.6330(11) 0.797(2) 0.074(7) Uani 0.472(8) 1 d PDU A 1
H11J H 0.2590 0.6417 0.7282 0.089 Uiso 0.472(8) 1 calc PR A 1
H11K H 0.2766 0.6479 0.8581 0.089 Uiso 0.472(8) 1 calc PR A 1
C115 C 0.1981(10) 0.6640(14) 0.800(3) 0.096(9) Uani 0.472(8) 1 d PDU A 1
H11L H 0.1814 0.6405 0.8487 0.116 Uiso 0.472(8) 1 calc PR A 1
H11M H 0.2038 0.7072 0.8271 0.116 Uiso 0.472(8) 1 calc PR A 1
C116 C 0.1662(10) 0.6643(16) 0.691(2) 0.113(13) Uani 0.472(8) 1 d PDU A 1
H11N H 0.1428 0.6290 0.6821 0.170 Uiso 0.472(8) 1 calc PR A 1
H11O H 0.1873 0.6608 0.6382 0.170 Uiso 0.472(8) 1 calc PR A 1
H11P H 0.1470 0.7033 0.6786 0.170 Uiso 0.472(8) 1 calc PR A 1
N1 N 0.2766(7) 0.5189(10) 0.7759(14) 0.072(7) Uani 0.472(8) 1 d PDU A 1
C201 C 0.3234(9) 0.4850(13) 0.7588(17) 0.092(7) Uani 0.528(8) 1 d PDU A 2
H20A H 0.3227 0.4449 0.7203 0.111 Uiso 0.528(8) 1 calc PR A 2
H20B H 0.3352 0.5171 0.7144 0.111 Uiso 0.528(8) 1 calc PR A 2
C202 C 0.3623(8) 0.4798(15) 0.865(2) 0.128(10) Uani 0.528(8) 1 d PDU A 2
H20C H 0.3463 0.5047 0.9135 0.154 Uiso 0.528(8) 1 calc PR A 2
H20D H 0.3577 0.4361 0.8852 0.154 Uiso 0.528(8) 1 calc PR A 2
C203 C 0.4142(8) 0.4890(15) 0.913(2) 0.113(9) Uani 0.528(8) 1 d PDU A 2
H20E H 0.4200 0.5342 0.9070 0.135 Uiso 0.528(8) 1 calc PR A 2
H20F H 0.4177 0.4809 0.9915 0.135 Uiso 0.528(8) 1 calc PR A 2
C204 C 0.4550(9) 0.4606(11) 0.888(2) 0.136(13) Uani 0.528(8) 1 d PDU A 2
H20G H 0.4840 0.4629 0.9499 0.205 Uiso 0.528(8) 1 calc PR A 2
H20H H 0.4632 0.4817 0.8256 0.205 Uiso 0.528(8) 1 calc PR A 2
H20I H 0.4469 0.4168 0.8696 0.205 Uiso 0.528(8) 1 calc PR A 2
C205 C 0.2450(11) 0.4565(10) 0.829(2) 0.078(8) Uani 0.528(8) 1 d PDU A 2
H20J H 0.2096 0.4696 0.8228 0.093 Uiso 0.528(8) 1 calc PR A 2
H20K H 0.2629 0.4599 0.9061 0.093 Uiso 0.528(8) 1 calc PR A 2
C206 C 0.2455(12) 0.3888(10) 0.794(2) 0.089(7) Uani 0.528(8) 1 d PDU A 2
H20L H 0.2809 0.3751 0.8019 0.107 Uiso 0.528(8) 1 calc PR A 2
H20M H 0.2280 0.3851 0.7170 0.107 Uiso 0.528(8) 1 calc PR A 2
C207 C 0.2191(17) 0.3448(14) 0.864(4) 0.095(11) Uani 0.528(8) 1 d PDU A 2
H20N H 0.2345 0.3508 0.9415 0.115 Uiso 0.528(8) 1 calc PR A 2
H20O H 0.1828 0.3555 0.8506 0.115 Uiso 0.528(8) 1 calc PR A 2
C208 C 0.2246(13) 0.2813(13) 0.834(3) 0.138(14) Uani 0.528(8) 1 d PDU A 2
H20P H 0.2049 0.2740 0.7602 0.207 Uiso 0.528(8) 1 calc PR A 2
H20Q H 0.2123 0.2538 0.8842 0.207 Uiso 0.528(8) 1 calc PR A 2
H20R H 0.2602 0.2724 0.8382 0.207 Uiso 0.528(8) 1 calc PR A 2
C209 C 0.2358(9) 0.4999(12) 0.6451(15) 0.082(7) Uani 0.528(8) 1 d PDU A 2
H20S H 0.2381 0.4578 0.6146 0.098 Uiso 0.528(8) 1 calc PR A 2
H20T H 0.2003 0.5064 0.6488 0.098 Uiso 0.528(8) 1 calc PR A 2
C210 C 0.2484(12) 0.5461(15) 0.569(2) 0.112(8) Uani 0.528(8) 1 d PDU A 2
H21A H 0.2793 0.5328 0.5473 0.134 Uiso 0.528(8) 1 calc PR A 2
H21B H 0.2552 0.5869 0.6063 0.134 Uiso 0.528(8) 1 calc PR A 2
C211 C 0.2020(13) 0.5532(14) 0.462(2) 0.109(10) Uani 0.528(8) 1 d PDU A 2
H21C H 0.1708 0.5648 0.4847 0.131 Uiso 0.528(8) 1 calc PR A 2
H21D H 0.2099 0.5869 0.4156 0.131 Uiso 0.528(8) 1 calc PR A 2
C212 C 0.1941(14) 0.4980(18) 0.404(2) 0.114(14) Uani 0.528(8) 1 d PDU A 2
H21E H 0.2184 0.4949 0.3578 0.171 Uiso 0.528(8) 1 calc PR A 2
H21F H 0.1597 0.4975 0.3580 0.171 Uiso 0.528(8) 1 calc PR A 2
H21G H 0.1985 0.4626 0.4537 0.171 Uiso 0.528(8) 1 calc PR A 2
C213 C 0.2688(8) 0.5666(9) 0.812(2) 0.073(7) Uani 0.528(8) 1 d PDU A 2
H21H H 0.2865 0.5649 0.8896 0.088 Uiso 0.528(8) 1 calc PR A 2
H21I H 0.2879 0.5952 0.7754 0.088 Uiso 0.528(8) 1 calc PR A 2
C214 C 0.2163(10) 0.5931(12) 0.803(3) 0.106(9) Uani 0.528(8) 1 d PDU A 2
H21J H 0.1965 0.5674 0.8429 0.127 Uiso 0.528(8) 1 calc PR A 2
H21K H 0.1976 0.5969 0.7265 0.127 Uiso 0.528(8) 1 calc PR A 2
C215 C 0.2287(13) 0.6580(11) 0.857(2) 0.116(10) Uani 0.528(8) 1 d PDU A 2
H21L H 0.2238 0.6568 0.9313 0.139 Uiso 0.528(8) 1 calc PR A 2
H21M H 0.2645 0.6681 0.8605 0.139 Uiso 0.528(8) 1 calc PR A 2
C216 C 0.1975(16) 0.7050(14) 0.797(3) 0.166(17) Uani 0.528(8) 1 d PDU A 2
H21N H 0.2164 0.7279 0.7526 0.250 Uiso 0.528(8) 1 calc PR A 2
H21O H 0.1868 0.7338 0.8472 0.250 Uiso 0.528(8) 1 calc PR A 2
H21P H 0.1677 0.6858 0.7500 0.250 Uiso 0.528(8) 1 calc PR A 2
N2 N 0.2694(7) 0.5011(9) 0.7631(13) 0.069(6) Uani 0.528(8) 1 d PDU A 2

loop_
_atom_site_aniso_label
_atom_site_aniso_U_11
_atom_site_aniso_U_22
_atom_site_aniso_U_33
_atom_site_aniso_U_23
_atom_site_aniso_U_13
_atom_site_aniso_U_12
C11 0.031(5) 0.036(5) 0.034(5) -0.002(5) 0.023(4) -0.001(5)
C12 0.070(8) 0.039(6) 0.029(6) 0.004(5) 0.017(5) 0.010(5)
C13 0.060(8) 0.058(7) 0.042(7) -0.011(6) 0.016(6) 0.014(6)
C14 0.029(5) 0.058(7) 0.039(6) 0.005(6) 0.012(4) -0.001(5)
C15 0.062(8) 0.049(7) 0.041(7) 0.028(6) 0.005(6) 0.008(6)
C16 0.061(7) 0.039(6) 0.036(6) 0.014(5) 0.002(5) 0.009(5)
C21 0.040(6) 0.027(5) 0.038(5) 0.005(5) 0.015(4) 0.006(5)
C22 0.046(7) 0.037(6) 0.034(6) 0.008(5) 0.012(5) 0.010(5)
C23 0.050(7) 0.037(6) 0.052(7) 0.005(5) 0.007(6) -0.004(5)
C24 0.042(6) 0.058(7) 0.053(7) 0.011(6) 0.005(5) -0.003(6)
C25 0.043(7) 0.036(6) 0.085(9) 0.017(6) 0.030(6) 0.013(5)
C26 0.034(6) 0.040(6) 0.066(8) -0.001(5) 0.022(6) -0.009(5)
C31 0.046(6) 0.028(5) 0.034(6) 0.005(4) 0.023(5) 0.016(4)
C32 0.116(11) 0.036(6) 0.033(6) 0.004(5) 0.023(7) -0.013(7)
C33 0.124(11) 0.039(6) 0.030(6) 0.003(5) 0.017(7) -0.029(7)
C34 0.084(9) 0.022(5) 0.042(7) 0.014(5) 0.026(6) 0.002(5)
C35 0.085(9) 0.054(7) 0.043(7) 0.027(6) 0.003(6) -0.022(7)
C36 0.037(6) 0.053(6) 0.045(7) 0.024(6) 0.000(5) -0.007(5)
C41 0.035(6) 0.023(4) 0.027(5) 0.007(4) 0.010(4) 0.012(4)
C42 0.044(6) 0.027(5) 0.022(5) -0.003(4) 0.010(4) 0.005(4)
C43 0.057(7) 0.038(6) 0.028(6) 0.006(5) 0.010(5) 0.010(5)
C44 0.048(7) 0.034(5) 0.034(6) -0.012(5) 0.016(5) 0.006(5)
C45 0.103(10) 0.071(8) 0.028(6) -0.004(6) 0.009(6) 0.051(7)
C46 0.071(8) 0.061(7) 0.037(6) 0.004(6) 0.016(6) 0.045(6)
O1 0.036(3) 0.031(3) 0.025(3) 0.001(3) 0.016(3) 0.005(3)
O2 0.044(4) 0.025(3) 0.035(4) 0.005(3) 0.016(3) 0.010(3)
O3 0.041(4) 0.027(3) 0.032(4) 0.000(3) 0.019(3) -0.001(3)
O4 0.047(4) 0.026(3) 0.028(3) -0.002(3) 0.015(3) 0.009(3)
O5 0.043(4) 0.027(3) 0.031(4) 0.005(3) 0.017(3) 0.002(3)
O6 0.045(4) 0.027(3) 0.029(4) 0.009(3) 0.019(3) 0.010(3)
F1 0.051(5) 0.029(4) 0.038(4) 0.001(4) 0.017(4) 0.005(4)
Si1 0.0431(15) 0.0254(12) 0.0271(12) 0.0014(13) 0.0186(11) 0.0073(13)
Si2 0.0366(15) 0.0264(12) 0.0289(13) 0.0050(13) 0.0144(11) 0.0065(13)
Si3 0.0460(18) 0.0229(13) 0.0288(15) 0.0079(12) 0.0184(13) 0.0065(12)
Si4 0.0410(17) 0.0268(13) 0.0314(16) 0.0035(12) 0.0196(13) 0.0087(12)
Cl17 0.064(2) 0.101(3) 0.0298(13) 0.0061(17) 0.0133(13) 0.0052(19)
Cl27 0.047(2) 0.084(3) 0.139(4) 0.030(3) -0.008(2) -0.0142(18)
Cl37 0.092(2) 0.0438(16) 0.0535(19) 0.0145(14) 0.0243(17) -0.0202(16)
Cl47 0.087(2) 0.0435(16) 0.0445(17) -0.0082(13) 0.0190(16) 0.0244(15)
C51 0.059(8) 0.062(7) 0.044(7) -0.012(6) 0.029(6) -0.008(6)
C52 0.081(10) 0.067(8) 0.076(9) -0.037(7) 0.031(8) -0.008(7)
C53 0.093(11) 0.076(9) 0.090(10) -0.044(8) 0.032(9) -0.006(8)
C54 0.104(11) 0.058(8) 0.071(9) -0.023(7) 0.063(8) -0.040(8)
C55 0.118(11) 0.036(6) 0.089(10) -0.018(7) 0.063(9) -0.023(7)
C56 0.089(10) 0.045(7) 0.072(9) -0.014(6) 0.030(7) -0.025(7)
C61 0.051(7) 0.041(6) 0.088(9) -0.002(6) 0.038(7) 0.000(5)
C62 0.076(9) 0.056(7) 0.073(9) -0.002(7) 0.029(7) 0.017(7)
C63 0.095(12) 0.101(11) 0.092(11) -0.011(10) 0.026(10) 0.036(10)
C64 0.073(11) 0.100(12) 0.150(15) -0.011(11) 0.047(11) 0.038(9)
C65 0.071(11) 0.103(12) 0.161(16) -0.017(12) 0.024(11) 0.003(10)
C66 0.036(8) 0.082(9) 0.130(12) -0.028(9) 0.023(8) 0.005(7)
C71 0.041(7) 0.054(7) 0.096(10) -0.004(7) 0.034(7) -0.009(6)
C72 0.069(9) 0.057(8) 0.132(13) -0.004(8) 0.052(9) -0.014(7)
C73 0.050(8) 0.064(9) 0.163(15) -0.024(10) 0.041(9) -0.023(7)
C74 0.076(10) 0.052(8) 0.168(17) 0.006(10) 0.057(11) -0.022(8)
C75 0.101(12) 0.051(8) 0.131(13) 0.009(9) 0.071(10) 0.016(8)
C76 0.072(9) 0.049(7) 0.109(11) -0.002(7) 0.056(8) -0.012(7)
C81 0.076(9) 0.042(6) 0.075(9) 0.000(6) 0.051(7) -0.003(6)
C82 0.074(11) 0.224(18) 0.070(10) 0.050(12) -0.008(9) -0.014(12)
C83 0.087(12) 0.218(18) 0.074(11) 0.055(12) 0.009(10) -0.032(13)
C84 0.101(12) 0.081(9) 0.065(9) -0.001(8) 0.035(9) 0.018(9)
C85 0.139(15) 0.116(13) 0.148(15) 0.053(12) 0.064(13) 0.075(11)
C86 0.126(14) 0.108(12) 0.155(15) 0.059(11) 0.073(12) 0.063(11)
O7 0.055(5) 0.043(4) 0.067(5) -0.022(4) 0.024(4) -0.006(4)
O8 0.043(4) 0.042(4) 0.078(5) -0.011(4) 0.036(4) -0.011(4)
O9 0.053(5) 0.043(4) 0.063(5) -0.015(4) 0.028(4) -0.013(4)
O10 0.053(5) 0.051(4) 0.061(5) -0.021(4) 0.024(4) -0.010(4)
O11 0.046(5) 0.043(4) 0.067(5) -0.009(4) 0.029(4) -0.009(3)
O12 0.042(4) 0.041(4) 0.061(5) -0.013(4) 0.024(4) -0.011(3)
F2 0.050(5) 0.050(5) 0.077(6) -0.014(5) 0.030(5) -0.008(5)
Si5 0.053(2) 0.0503(19) 0.060(2) -0.0168(17) 0.0281(18) -0.0143(16)
Si6 0.046(2) 0.0451(18) 0.069(2) -0.0142(17) 0.0307(18) -0.0113(15)
Si7 0.045(2) 0.0429(17) 0.070(2) -0.0145(17) 0.0288(18) -0.0141(15)
Si8 0.052(2) 0.0475(19) 0.062(2) -0.0122(17) 0.0273(18) -0.0095(16)
Cl57 0.165(4) 0.074(2) 0.092(3) -0.044(2) 0.075(3) -0.046(3)
Cl67 0.123(5) 0.231(7) 0.298(9) -0.054(7) 0.061(5) 0.107(5)
Cl77 0.111(4) 0.094(3) 0.322(8) 0.004(4) 0.113(5) -0.050(3)
Cl87 0.213(6) 0.095(3) 0.073(3) 0.009(2) 0.039(3) 0.037(3)
C101 0.097(17) 0.080(15) 0.096(16) -0.017(14) 0.033(14) -0.017(14)
C102 0.113(17) 0.116(16) 0.086(16) -0.032(15) 0.022(14) 0.001(16)
C103 0.10(2) 0.14(2) 0.082(18) -0.045(19) 0.039(17) 0.007(19)
C104 0.24(4) 0.22(4) 0.21(4) -0.06(4) 0.06(3) 0.00(4)
C105 0.088(15) 0.088(15) 0.054(14) -0.010(13) 0.027(13) -0.029(13)
C106 0.102(18) 0.091(17) 0.050(14) -0.011(14) 0.019(14) -0.014(15)
C107 0.11(2) 0.095(17) 0.073(17) -0.010(15) 0.009(16) -0.028(16)
C108 0.13(3) 0.08(2) 0.050(19) 0.019(18) 0.02(2) -0.04(2)
C109 0.080(15) 0.088(14) 0.064(13) -0.001(13) 0.024(13) -0.006(13)
C110 0.092(16) 0.093(17) 0.068(15) -0.005(16) 0.024(15) -0.024(14)
C111 0.077(17) 0.092(17) 0.055(14) -0.013(14) 0.010(14) -0.022(15)
C112 0.16(3) 0.13(3) 0.036(15) 0.02(2) 0.048(19) 0.00(3)
C113 0.020(12) 0.055(12) 0.062(13) -0.020(11) 0.017(11) 0.006(11)
C114 0.060(14) 0.072(14) 0.083(15) -0.024(13) -0.001(13) 0.020(12)
C115 0.069(16) 0.064(15) 0.118(18) -0.031(16) -0.055(15) 0.028(15)
C116 0.09(2) 0.10(2) 0.16(3) -0.01(2) 0.03(2) 0.06(2)
N1 0.081(12) 0.081(13) 0.056(11) -0.004(11) 0.021(10) -0.019(11)
C201 0.099(15) 0.099(15) 0.078(13) -0.041(12) 0.021(12) -0.021(13)
C202 0.125(18) 0.111(17) 0.132(19) -0.042(16) -0.005(16) 0.005(16)
C203 0.109(18) 0.139(19) 0.088(16) -0.048(17) 0.019(15) -0.015(17)
C204 0.19(3) 0.09(2) 0.13(3) -0.01(2) 0.02(3) 0.04(2)
C205 0.111(17) 0.074(14) 0.045(14) 0.009(12) 0.009(13) -0.014(13)
C206 0.119(17) 0.075(14) 0.078(15) 0.009(13) 0.032(13) -0.027(14)
C207 0.13(2) 0.081(18) 0.087(19) -0.021(16) 0.041(18) -0.009(18)
C208 0.13(3) 0.10(3) 0.20(4) -0.05(3) 0.06(3) -0.03(2)
C209 0.092(15) 0.093(15) 0.063(13) -0.013(15) 0.026(13) -0.044(13)
C210 0.131(17) 0.128(17) 0.071(14) -0.004(15) 0.011(14) -0.038(15)
C211 0.14(2) 0.13(2) 0.062(16) -0.010(16) 0.026(17) -0.029(19)
C212 0.10(2) 0.16(3) 0.11(3) -0.01(3) 0.07(2) -0.01(2)
C213 0.079(15) 0.071(13) 0.067(13) -0.016(12) 0.012(13) 0.003(13)
C214 0.109(17) 0.084(15) 0.101(15) -0.024(14) -0.027(15) 0.027(14)
C215 0.13(2) 0.078(16) 0.108(19) -0.029(16) -0.039(17) 0.016(16)
C216 0.18(3) 0.11(3) 0.16(3) -0.06(3) -0.05(3) 0.05(3)
N2 0.094(12) 0.063(11) 0.050(10) -0.003(10) 0.018(9) -0.022(11)

loop_
_atom_type_symbol
_atom_type_description
_atom_type_scat_dispersion_real
_atom_type_scat_dispersion_imag
_atom_type_scat_source
C C 0.0033 0.0016 'International Tables Vol C Tables 4.2.6.8 and 6.1.1.4'
H H 0.0000 0.0000 'International Tables Vol C Tables 4.2.6.8 and 6.1.1.4'
N N 0.0061 0.0033 'International Tables Vol C Tables 4.2.6.8 and 6.1.1.4'
O O 0.0106 0.0060 'International Tables Vol C Tables 4.2.6.8 and 6.1.1.4'
F F 0.0171 0.0103 'International Tables Vol C Tables 4.2.6.8 and 6.1.1.4'
Si Si 0.0817 0.0704 'International Tables Vol C Tables 4.2.6.8 and 6.1.1.4'
Cl Cl 0.1484 0.1585 'International Tables Vol C Tables 4.2.6.8 and 6.1.1.4'

loop_
_geom_angle_atom_site_label_1
_geom_angle_atom_site_label_2
_geom_angle_atom_site_label_3
_geom_angle
_geom_angle_site_symmetry_1
_geom_angle_site_symmetry_3
C12 C11 C16 116.9(8) . .
C12 C11 Si1 122.9(8) . .
C16 C11 Si1 120.2(7) . .
C11 C12 C13 121.5(10) . .
C11 C12 H12 119.3 . .
C13 C12 H12 119.3 . .
C14 C13 C12 120.4(10) . .
C14 C13 H13 119.8 . .
C12 C13 H13 119.8 . .
C13 C14 C15 120.6(9) . .
C13 C14 Cl17 120.2(9) . .
C15 C14 Cl17 119.1(8) . .
C16 C15 C14 118.2(9) . .
C16 C15 H15 120.9 . .
C14 C15 H15 120.9 . .
C15 C16 C11 122.2(10) . .
C15 C16 H16 118.9 . .
C11 C16 H16 118.9 . .
C22 C21 C26 114.8(9) . .
C22 C21 Si2 123.3(7) . .
C26 C21 Si2 121.7(7) . .
C21 C22 C23 124.3(9) . .
C21 C22 H22 117.9 . .
C23 C22 H22 117.9 . .
C24 C23 C22 117.7(10) . .
C24 C23 H23 121.1 . .
C22 C23 H23 121.1 . .
C23 C24 C25 121.2(10) . .
C23 C24 Cl27 119.0(9) . .
C25 C24 Cl27 119.9(9) . .
C26 C25 C24 117.8(10) . .
C26 C25 H25 121.1 . .
C24 C25 H25 121.1 . .
C25 C26 C21 124.1(10) . .
C25 C26 H26 118.0 . .
C21 C26 H26 118.0 . .
C32 C31 C36 115.8(9) . .
C32 C31 Si3 122.1(8) . .
C36 C31 Si3 122.1(8) . .
C31 C32 C33 122.9(10) . .
C31 C32 H32 118.6 . .
C33 C32 H32 118.6 . .
C34 C33 C32 118.1(11) . .
C34 C33 H33 120.9 . .
C32 C33 H33 120.9 . .
C33 C34 C35 122.1(10) . .
C33 C34 Cl37 118.1(9) . .
C35 C34 Cl37 119.7(8) . .
C34 C35 C36 118.6(10) . .
C34 C35 H35 120.7 . .
C36 C35 H35 120.7 . .
C31 C36 C35 122.5(10) . .
C31 C36 H36 118.8 . .
C35 C36 H36 118.8 . .
C46 C41 C42 116.5(8) . .
C46 C41 Si4 123.6(7) . .
C42 C41 Si4 119.9(7) . .
C43 C42 C41 121.6(9) . .
C43 C42 H42 119.2 . .
C41 C42 H42 119.2 . .
C42 C43 C44 120.4(9) . .
C42 C43 H43 119.8 . .
C44 C43 H43 119.8 . .
C45 C44 C43 119.6(9) . .
C45 C44 Cl47 121.0(8) . .
C43 C44 Cl47 119.5(8) . .
C44 C45 C46 119.4(10) . .
C44 C45 H45 120.3 . .
C46 C45 H45 120.3 . .
C41 C46 C45 122.5(10) . .
C41 C46 H46 118.7 . .
C45 C46 H46 118.7 . .
Si1 O1 Si2 140.9(4) . .
Si2 O2 Si4 140.4(4) . .
Si2 O3 Si3 140.4(4) . 3_565
Si3 O4 Si4 141.1(4) . .
Si1 O5 Si3 141.9(4) . .
Si1 O6 Si4 141.7(4) . 3_565
O5 Si1 O6 114.1(3) . .
O5 Si1 O1 111.6(3) . .
O6 Si1 O1 111.6(3) . .
O5 Si1 C11 105.6(4) . .
O6 Si1 C11 104.8(4) . .
O1 Si1 C11 108.6(4) . .
O3 Si2 O2 114.3(3) . .
O3 Si2 O1 113.4(3) . .
O2 Si2 O1 113.0(3) . .
O3 Si2 C21 105.0(4) . .
O2 Si2 C21 105.9(4) . .
O1 Si2 C21 104.1(4) . .
O5 Si3 O4 113.4(4) . .
O5 Si3 O3 113.3(3) . 3_565
O4 Si3 O3 111.4(4) . 3_565
O5 Si3 C31 106.5(4) . .
O4 Si3 C31 105.9(4) . .
O3 Si3 C31 105.6(4) 3_565 .
O6 Si4 O4 113.4(4) 3_565 .
O6 Si4 O2 113.0(3) 3_565 .
O4 Si4 O2 111.9(4) . .
O6 Si4 C41 106.2(4) 3_565 .
O4 Si4 C41 105.5(4) . .
O2 Si4 C41 106.0(4) . .
C52 C51 C56 117.1(12) . .
C52 C51 Si5 122.4(10) . .
C56 C51 Si5 120.6(10) . .
C51 C52 C53 121.2(13) . .
C51 C52 H52 119.4 . .
C53 C52 H52 119.4 . .
C54 C53 C52 120.7(15) . .
C54 C53 H53 119.6 . .
C52 C53 H53 119.6 . .
C53 C54 C55 119.5(13) . .
C53 C54 Cl57 120.6(13) . .
C55 C54 Cl57 119.8(11) . .
C54 C55 C56 118.5(13) . .
C54 C55 H55 120.8 . .
C56 C55 H55 120.8 . .
C51 C56 C55 122.9(14) . .
C51 C56 H56 118.6 . .
C55 C56 H56 118.6 . .
C66 C61 C62 117.1(12) . .
C66 C61 Si6 121.7(10) . .
C62 C61 Si6 121.2(10) . .
C61 C62 C63 120.1(14) . .
C61 C62 H62 120.0 . .
C63 C62 H62 120.0 . .
C64 C63 C62 119.4(15) . .
C64 C63 H63 120.3 . .
C62 C63 H63 120.3 . .
C65 C64 C63 122.3(16) . .
C65 C64 Cl67 120.6(16) . .
C63 C64 Cl67 117.0(15) . .
C64 C65 C66 118.6(17) . .
C64 C65 H65 120.7 . .
C66 C65 H65 120.7 . .
C65 C66 C61 122.5(15) . .
C65 C66 H66 118.8 . .
C61 C66 H66 118.8 . .
C76 C71 C72 116.0(12) . .
C76 C71 Si7 122.9(11) . .
C72 C71 Si7 121.1(11) . .
C71 C72 C73 122.8(15) . .
C71 C72 H72 118.6 . .
C73 C72 H72 118.6 . .
C74 C73 C72 116.7(16) . .
C74 C73 H73 121.7 . .
C72 C73 H73 121.7 . .
C75 C74 C73 122.7(15) . .
C75 C74 Cl77 119.8(16) . .
C73 C74 Cl77 117.3(15) . .
C74 C75 C76 119.5(16) . .
C74 C75 H75 120.3 . .
C76 C75 H75 120.3 . .
C75 C76 C71 122.2(15) . .
C75 C76 H76 118.9 . .
C71 C76 H76 118.9 . .
C82 C81 C86 116.2(15) . .
C82 C81 Si8 120.6(12) . .
C86 C81 Si8 123.1(11) . .
C81 C82 C83 123.4(16) . .
C81 C82 H82 118.3 . .
C83 C82 H82 118.3 . .
C84 C83 C82 118.7(16) . .
C84 C83 H83 120.7 . .
C82 C83 H83 120.7 . .
C83 C84 C85 118.6(16) . .
C83 C84 Cl87 118.9(14) . .
C85 C84 Cl87 122.5(14) . .
C84 C85 C86 120.6(18) . .
C84 C85 H85 119.7 . .
C86 C85 H85 119.7 . .
C81 C86 C85 122.5(18) . .
C81 C86 H86 118.8 . .
C85 C86 H86 118.8 . .
Si6 O7 Si5 141.2(5) . .
Si7 O8 Si6 140.1(4) . .
Si8 O9 Si7 140.8(5) . .
Si5 O10 Si8 140.7(5) . .
Si6 O11 Si8 141.6(5) . 3_657
Si7 O12 Si5 141.8(5) . 3_657
O10 Si5 O12 111.7(4) . 3_657
O10 Si5 O7 113.9(4) . .
O12 Si5 O7 112.5(4) 3_657 .
O10 Si5 C51 106.1(5) . .
O12 Si5 C51 107.6(5) 3_657 .
O7 Si5 C51 104.3(5) . .
O7 Si6 O11 113.3(4) . .
O7 Si6 O8 113.6(4) . .
O11 Si6 O8 111.9(4) . .
O7 Si6 C61 106.7(5) . .
O11 Si6 C61 105.6(5) . .
O8 Si6 C61 104.8(4) . .
O12 Si7 O8 112.8(4) . .
O12 Si7 O9 114.1(4) . .
O8 Si7 O9 112.2(4) . .
O12 Si7 C71 105.9(5) . .
O8 Si7 C71 105.4(5) . .
O9 Si7 C71 105.6(5) . .
O9 Si8 O11 114.2(4) . 3_657
O9 Si8 O10 112.0(4) . .
O11 Si8 O10 111.7(4) 3_657 .
O9 Si8 C81 106.0(5) . .
O11 Si8 C81 103.9(5) 3_657 .
O10 Si8 C81 108.2(5) . .
C102 C101 N1 114.2(18) . .
C102 C101 H10A 108.7 . .
N1 C101 H10A 108.7 . .
C102 C101 H10B 108.7 . .
N1 C101 H10B 108.7 . .
H10A C101 H10B 107.6 . .
C103 C102 C101 137(2) . .
C103 C102 H10C 102.9 . .
C101 C102 H10C 102.9 . .
C103 C102 H10D 102.9 . .
C101 C102 H10D 102.9 . .
H10C C102 H10D 105.1 . .
C104 C103 C102 117(2) . .
C104 C103 H10E 108.1 . .
C102 C103 H10E 108.1 . .
C104 C103 H10F 108.1 . .
C102 C103 H10F 108.1 . .
H10E C103 H10F 107.3 . .
C103 C104 H10G 109.5 . .
C103 C104 H10H 109.5 . .
H10G C104 H10H 109.5 . .
C103 C104 H10I 109.5 . .
H10G C104 H10I 109.5 . .
H10H C104 H10I 109.5 . .
N1 C105 C106 113.4(18) . .
N1 C105 H10J 108.9 . .
C106 C105 H10J 108.9 . .
N1 C105 H10K 108.9 . .
C106 C105 H10K 108.9 . .
H10J C105 H10K 107.7 . .
C105 C106 C107 111(2) . .
C105 C106 H10L 109.4 . .
C107 C106 H10L 109.4 . .
C105 C106 H10M 109.4 . .
C107 C106 H10M 109.4 . .
H10L C106 H10M 108.0 . .
C108 C107 C106 108(2) . .
C108 C107 H10N 110.2 . .
C106 C107 H10N 110.2 . .
C108 C107 H10O 110.2 . .
C106 C107 H10O 110.2 . .
H10N C107 H10O 108.5 . .
C107 C108 H10P 109.5 . .
C107 C108 H10Q 109.5 . .
H10P C108 H10Q 109.5 . .
C107 C108 H10R 109.5 . .
H10P C108 H10R 109.5 . .
H10Q C108 H10R 109.5 . .
C110 C109 N1 115.1(17) . .
C110 C109 H10S 108.5 . .
N1 C109 H10S 108.5 . .
C110 C109 H10T 108.5 . .
N1 C109 H10T 108.5 . .
H10S C109 H10T 107.5 . .
C109 C110 C111 105.7(17) . .
C109 C110 H11A 110.6 . .
C111 C110 H11A 110.6 . .
C109 C110 H11B 110.6 . .
C111 C110 H11B 110.6 . .
H11A C110 H11B 108.7 . .
C112 C111 C110 112(2) . .
C112 C111 H11C 109.3 . .
C110 C111 H11C 109.3 . .
C112 C111 H11D 109.3 . .
C110 C111 H11D 109.3 . .
H11C C111 H11D 107.9 . .
C111 C112 H11E 109.5 . .
C111 C112 H11F 109.5 . .
H11E C112 H11F 109.5 . .
C111 C112 H11G 109.5 . .
H11E C112 H11G 109.5 . .
H11F C112 H11G 109.5 . .
C114 C113 N1 116.5(16) . .
C114 C113 H11H 108.2 . .
N1 C113 H11H 108.2 . .
C114 C113 H11I 108.2 . .
N1 C113 H11I 108.2 . .
H11H C113 H11I 107.3 . .
C113 C114 C115 103.2(19) . .
C113 C114 H11J 111.1 . .
C115 C114 H11J 111.1 . .
C113 C114 H11K 111.1 . .
C115 C114 H11K 111.1 . .
H11J C114 H11K 109.1 . .
C116 C115 C114 109(2) . .
C116 C115 H11L 109.9 . .
C114 C115 H11L 109.9 . .
C116 C115 H11M 109.9 . .
C114 C115 H11M 109.9 . .
H11L C115 H11M 108.3 . .
C115 C116 H11N 109.5 . .
C115 C116 H11O 109.5 . .
H11N C116 H11O 109.5 . .
C115 C116 H11P 109.5 . .
H11N C116 H11P 109.5 . .
H11O C116 H11P 109.5 . .
C105 N1 C113 108.6(17) . .
C105 N1 C101 113.8(18) . .
C113 N1 C101 108.7(16) . .
C105 N1 C109 106.4(16) . .
C113 N1 C109 110.6(17) . .
C101 N1 C109 108.7(16) . .
C202 C201 N2 117.9(17) . .
C202 C201 H20A 107.8 . .
N2 C201 H20A 107.8 . .
C202 C201 H20B 107.8 . .
N2 C201 H20B 107.8 . .
H20A C201 H20B 107.2 . .
C203 C202 C201 143(3) . .
C203 C202 H20C 101.2 . .
C201 C202 H20C 101.2 . .
C203 C202 H20D 101.2 . .
C201 C202 H20D 101.2 . .
H20C C202 H20D 104.5 . .
C204 C203 C202 128(2) . .
C204 C203 H20E 105.3 . .
C202 C203 H20E 105.3 . .
C204 C203 H20F 105.3 . .
C202 C203 H20F 105.3 . .
H20E C203 H20F 106.0 . .
C203 C204 H20G 109.5 . .
C203 C204 H20H 109.5 . .
H20G C204 H20H 109.5 . .
C203 C204 H20I 109.5 . .
H20G C204 H20I 109.5 . .
H20H C204 H20I 109.5 . .
N2 C205 C206 114.1(19) . .
N2 C205 H20J 108.7 . .
C206 C205 H20J 108.7 . .
N2 C205 H20K 108.7 . .
C206 C205 H20K 108.7 . .
H20J C205 H20K 107.6 . .
C205 C206 C207 112(2) . .
C205 C206 H20L 109.2 . .
C207 C206 H20L 109.2 . .
C205 C206 H20M 109.2 . .
C207 C206 H20M 109.2 . .
H20L C206 H20M 107.9 . .
C208 C207 C206 110(3) . .
C208 C207 H20N 109.7 . .
C206 C207 H20N 109.7 . .
C208 C207 H20O 109.7 . .
C206 C207 H20O 109.7 . .
H20N C207 H20O 108.2 . .
C207 C208 H20P 109.5 . .
C207 C208 H20Q 109.5 . .
H20P C208 H20Q 109.5 . .
C207 C208 H20R 109.5 . .
H20P C208 H20R 109.5 . .
H20Q C208 H20R 109.5 . .
C210 C209 N2 116.0(16) . .
C210 C209 H20S 108.3 . .
N2 C209 H20S 108.3 . .
C210 C209 H20T 108.3 . .
N2 C209 H20T 108.3 . .
H20S C209 H20T 107.4 . .
C209 C210 C211 110.6(19) . .
C209 C210 H21A 109.5 . .
C211 C210 H21A 109.5 . .
C209 C210 H21B 109.5 . .
C211 C210 H21B 109.5 . .
H21A C210 H21B 108.1 . .
C212 C211 C210 111(2) . .
C212 C211 H21C 109.4 . .
C210 C211 H21C 109.4 . .
C212 C211 H21D 109.4 . .
C210 C211 H21D 109.4 . .
H21C C211 H21D 108.0 . .
C211 C212 H21E 109.5 . .
C211 C212 H21F 109.5 . .
H21E C212 H21F 109.5 . .
C211 C212 H21G 109.5 . .
H21E C212 H21G 109.5 . .
H21F C212 H21G 109.5 . .
C214 C213 N2 114.2(16) . .
C214 C213 H21H 108.7 . .
N2 C213 H21H 108.7 . .
C214 C213 H21I 108.7 . .
N2 C213 H21I 108.7 . .
H21H C213 H21I 107.6 . .
C213 C214 C215 101.4(18) . .
C213 C214 H21J 111.5 . .
C215 C214 H21J 111.5 . .
C213 C214 H21K 111.5 . .
C215 C214 H21K 111.5 . .
H21J C214 H21K 109.3 . .
C216 C215 C214 111(2) . .
C216 C215 H21L 109.4 . .
C214 C215 H21L 109.4 . .
C216 C215 H21M 109.4 . .
C214 C215 H21M 109.4 . .
H21L C215 H21M 108.0 . .
C215 C216 H21N 109.5 . .
C215 C216 H21O 109.5 . .
H21N C216 H21O 109.5 . .
C215 C216 H21P 109.5 . .
H21N C216 H21P 109.5 . .
H21O C216 H21P 109.5 . .
C201 N2 C205 115.2(17) . .
C201 N2 C213 108.8(16) . .
C205 N2 C213 107.7(16) . .
C201 N2 C209 108.5(15) . .
C205 N2 C209 106.4(16) . .
C213 N2 C209 110.1(16) . .

loop_
_geom_bond_atom_site_label_1
_geom_bond_atom_site_label_2
_geom_bond_distance
_geom_bond_site_symmetry_2
C11 C12 1.378(13) .
C11 C16 1.402(13) .
C11 Si1 1.857(9) .
C12 C13 1.391(14) .
C12 H12 0.9500 .
C13 C14 1.352(14) .
C13 H13 0.9500 .
C14 C15 1.395(15) .
C14 Cl17 1.745(10) .
C15 C16 1.387(14) .
C15 H15 0.9500 .
C16 H16 0.9500 .
C21 C22 1.378(13) .
C21 C26 1.390(13) .
C21 Si2 1.849(9) .
C22 C23 1.378(14) .
C22 H22 0.9500 .
C23 C24 1.375(14) .
C23 H23 0.9500 .
C24 C25 1.392(15) .
C24 Cl27 1.735(11) .
C25 C26 1.366(14) .
C25 H25 0.9500 .
C26 H26 0.9500 .
C31 C32 1.383(14) .
C31 C36 1.388(13) .
C31 Si3 1.844(10) .
C32 C33 1.406(14) .
C32 H32 0.9500 .
C33 C34 1.351(14) .
C33 H33 0.9500 .
C34 C35 1.366(15) .
C34 Cl37 1.755(10) .
C35 C36 1.395(14) .
C35 H35 0.9500 .
C36 H36 0.9500 .
C41 C46 1.375(13) .
C41 C42 1.380(12) .
C41 Si4 1.847(9) .
C42 C43 1.374(13) .
C42 H42 0.9500 .
C43 C44 1.375(13) .
C43 H43 0.9500 .
C44 C45 1.351(14) .
C44 Cl47 1.747(9) .
C45 C46 1.390(14) .
C45 H45 0.9500 .
C46 H46 0.9500 .
O1 Si1 1.626(6) .
O1 Si2 1.627(6) .
O2 Si2 1.617(7) .
O2 Si4 1.627(7) .
O3 Si2 1.615(6) .
O3 Si3 1.637(7) 3_565
O4 Si3 1.622(7) .
O4 Si4 1.625(7) .
O5 Si1 1.613(7) .
O5 Si3 1.612(7) .
O6 Si1 1.613(6) .
O6 Si4 1.623(6) 3_565
Si3 O3 1.637(7) 3_565
Si4 O6 1.623(6) 3_565
C51 C52 1.374(17) .
C51 C56 1.375(16) .
C51 Si5 1.859(12) .
C52 C53 1.386(17) .
C52 H52 0.9500 .
C53 C54 1.360(19) .
C53 H53 0.9500 .
C54 C55 1.388(19) .
C54 Cl57 1.729(13) .
C55 C56 1.382(16) .
C55 H55 0.9500 .
C56 H56 0.9500 .
C61 C66 1.373(17) .
C61 C62 1.386(17) .
C61 Si6 1.880(12) .
C62 C63 1.386(18) .
C62 H62 0.9500 .
C63 C64 1.35(2) .
C63 H63 0.9500 .
C64 C65 1.32(2) .
C64 Cl67 1.745(15) .
C65 C66 1.375(19) .
C65 H65 0.9500 .
C66 H66 0.9500 .
C71 C76 1.389(18) .
C71 C72 1.398(18) .
C71 Si7 1.849(12) .
C72 C73 1.416(17) .
C72 H72 0.9500 .
C73 C74 1.37(2) .
C73 H73 0.9500 .
C74 C75 1.35(2) .
C74 Cl77 1.745(14) .
C75 C76 1.387(18) .
C75 H75 0.9500 .
C76 H76 0.9500 .
C81 C82 1.306(19) .
C81 C86 1.336(19) .
C81 Si8 1.839(13) .
C82 C83 1.43(2) .
C82 H82 0.9500 .
C83 C84 1.33(2) .
C83 H83 0.9500 .
C84 C85 1.35(2) .
C84 Cl87 1.757(15) .
C85 C86 1.38(2) .
C85 H85 0.9500 .
C86 H86 0.9500 .
O7 Si6 1.599(8) .
O7 Si5 1.637(8) .
O8 Si7 1.616(8) .
O8 Si6 1.632(7) .
O9 Si8 1.626(8) .
O9 Si7 1.629(8) .
O10 Si5 1.617(8) .
O10 Si8 1.634(8) .
O11 Si6 1.609(8) .
O11 Si8 1.628(8) 3_657
O12 Si7 1.614(8) .
O12 Si5 1.619(8) 3_657
Si5 O12 1.619(8) 3_657
Si8 O11 1.628(8) 3_657
C101 C102 1.53(2) .
C101 N1 1.53(2) .
C101 H10A 0.9900 .
C101 H10B 0.9900 .
C102 C103 1.426(16) .
C102 H10C 0.9900 .
C102 H10D 0.9900 .
C103 C104 1.36(2) .
C103 H10E 0.9900 .
C103 H10F 0.9900 .
C104 H10G 0.9800 .
C104 H10H 0.9800 .
C104 H10I 0.9800 .
C105 N1 1.52(2) .
C105 C106 1.53(2) .
C105 H10J 0.9900 .
C105 H10K 0.9900 .
C106 C107 1.58(3) .
C106 H10L 0.9900 .
C106 H10M 0.9900 .
C107 C108 1.45(4) .
C107 H10N 0.9900 .
C107 H10O 0.9900 .
C108 H10P 0.9800 .
C108 H10Q 0.9800 .
C108 H10R 0.9800 .
C109 C110 1.48(2) .
C109 N1 1.57(2) .
C109 H10S 0.9900 .
C109 H10T 0.9900 .
C110 C111 1.64(3) .
C110 H11A 0.9900 .
C110 H11B 0.9900 .
C111 C112 1.386(18) .
C111 H11C 0.9900 .
C111 H11D 0.9900 .
C112 H11E 0.9800 .
C112 H11F 0.9800 .
C112 H11G 0.9800 .
C113 C114 1.51(2) .
C113 N1 1.54(2) .
C113 H11H 0.9900 .
C113 H11I 0.9900 .
C114 C115 1.55(3) .
C114 H11J 0.9900 .
C114 H11K 0.9900 .
C115 C116 1.45(2) .
C115 H11L 0.9900 .
C115 H11M 0.9900 .
C116 H11N 0.9800 .
C116 H11O 0.9800 .
C116 H11P 0.9800 .
C201 C202 1.51(2) .
C201 N2 1.52(2) .
C201 H20A 0.9900 .
C201 H20B 0.9900 .
C202 C203 1.418(16) .
C202 H20C 0.9900 .
C202 H20D 0.9900 .
C203 C204 1.371(17) .
C203 H20E 0.9900 .
C203 H20F 0.9900 .
C204 H20G 0.9800 .
C204 H20H 0.9800 .
C204 H20I 0.9800 .
C205 N2 1.52(2) .
C205 C206 1.52(2) .
C205 H20J 0.9900 .
C205 H20K 0.9900 .
C206 C207 1.57(3) .
C206 H20L 0.9900 .
C206 H20M 0.9900 .
C207 C208 1.43(4) .
C207 H20N 0.9900 .
C207 H20O 0.9900 .
C208 H20P 0.9800 .
C208 H20Q 0.9800 .
C208 H20R 0.9800 .
C209 C210 1.48(2) .
C209 N2 1.56(2) .
C209 H20S 0.9900 .
C209 H20T 0.9900 .
C210 C211 1.64(3) .
C210 H21A 0.9900 .
C210 H21B 0.9900 .
C211 C212 1.39(2) .
C211 H21C 0.9900 .
C211 H21D 0.9900 .
C212 H21E 0.9800 .
C212 H21F 0.9800 .
C212 H21G 0.9800 .
C213 C214 1.52(2) .
C213 N2 1.54(2) .
C213 H21H 0.9900 .
C213 H21I 0.9900 .
C214 C215 1.55(2) .
C214 H21J 0.9900 .
C214 H21K 0.9900 .
C215 C216 1.420(18) .
C215 H21L 0.9900 .
C215 H21M 0.9900 .
C216 H21N 0.9800 .
C216 H21O 0.9800 .
C216 H21P 0.9800 .
